data_4349993
loop_
_publ_author_name
'Wu, Yi-Gang'
'Wang, Dong-Bo'
'Hu, Juan-Juan'
'Song, Xue-Qing'
'Xie, Cheng-Zhi'
'Ma, Zhong-Ying'
'Xu, Jing-Yuan'

_publ_section_title
;
 An iron(iii) complex selectively mediated cancer cell death: crystal
 structure, DNA targeting and in vitro antitumor activities
;
_journal_issue 4
_journal_name_full 'Inorganic Chemistry Frontiers'
_journal_page_first 1040
_journal_paper_doi 10.1039/C9QI00030E
_journal_volume 6
_journal_year 2019
_chemical_formula_sum 'C18 H16 Cl Fe N10 O2 S2'
_chemical_formula_weight 559.83
_space_group_IT_number 14
_space_group_name_Hall '-P 2yn'
_space_group_name_H-M_alt 'P 1 21/n 1'
_symmetry_cell_setting monoclinic
_symmetry_space_group_name_H-M 'P 1 21/n 1'
_atom_sites_solution_hydrogens geom
_atom_sites_solution_primary direct
_atom_sites_solution_secondary difmap
_audit_creation_method SHELXL-97
_audit_update_record
;
2017-01-12 deposited with the CCDC.	2019-03-04 downloaded from the CCDC.
;
_cell_angle_alpha 90.00
_cell_angle_beta 104.359(4)
_cell_angle_gamma 90.00
_cell_formula_units_Z 4
_cell_length_a 11.625(2)
_cell_length_b 17.263(4)
_cell_length_c 14.828(3)
_cell_measurement_reflns_used 7266
_cell_measurement_temperature 113(2)
_cell_measurement_theta_max 27.5
_cell_measurement_theta_min 3.1
_cell_volume 2882.8(10)
_computing_cell_refinement crystalclear
_computing_data_collection crystalclear
_computing_data_reduction crystalclear
_computing_molecular_graphics 'Bruker SHELXTL'
_computing_publication_material 'Bruker SHELXTL'
_computing_structure_refinement 'SHELXL-97 (Sheldrick, 1997)'
_computing_structure_solution 'SHELXS-97 (Sheldrick, 1990)'
_diffrn_ambient_temperature 113(2)
_diffrn_measured_fraction_theta_full 0.995
_diffrn_measured_fraction_theta_max 0.995
_diffrn_measurement_device_type 'rigaku saturn'
_diffrn_measurement_method '\w scans'
_diffrn_radiation_monochromator confocal
_diffrn_radiation_source 'rotating anode'
_diffrn_radiation_type MoK\a
_diffrn_radiation_wavelength 0.71073
_diffrn_reflns_av_R_equivalents 0.0500
_diffrn_reflns_av_sigmaI/netI 0.0339
_diffrn_reflns_limit_h_max 14
_diffrn_reflns_limit_h_min -15
_diffrn_reflns_limit_k_max 22
_diffrn_reflns_limit_k_min -22
_diffrn_reflns_limit_l_max 18
_diffrn_reflns_limit_l_min -19
_diffrn_reflns_number 36467
_diffrn_reflns_theta_full 27.56
_diffrn_reflns_theta_max 27.56
_diffrn_reflns_theta_min 3.07
_diffrn_standards_decay_% 0
_diffrn_standards_interval_count 0
_diffrn_standards_interval_time 0
_diffrn_standards_number 0
_exptl_absorpt_coefficient_mu 0.792
_exptl_absorpt_correction_T_max 1.000
_exptl_absorpt_correction_T_min 0.868
_exptl_absorpt_correction_type multi-scan
_exptl_crystal_colour red
_exptl_crystal_density_diffrn 1.290
_exptl_crystal_density_method 'not measured'
_exptl_crystal_description block
_exptl_crystal_F_000 1140
_exptl_crystal_size_max 0.20
_exptl_crystal_size_mid 0.18
_exptl_crystal_size_min 0.15
_platon_squeeze_details ' '
_refine_diff_density_max 0.900
_refine_diff_density_min -0.341
_refine_diff_density_rms 0.085
_refine_ls_extinction_method none
_refine_ls_goodness_of_fit_ref 1.070
_refine_ls_hydrogen_treatment mixed
_refine_ls_matrix_type full
_refine_ls_number_parameters 316
_refine_ls_number_reflns 6623
_refine_ls_number_restraints 0
_refine_ls_restrained_S_all 1.070
_refine_ls_R_factor_all 0.0501
_refine_ls_R_factor_gt 0.0411
_refine_ls_shift/su_max 0.001
_refine_ls_shift/su_mean 0.000
_refine_ls_structure_factor_coef Fsqd
_refine_ls_weighting_details 'calc w=1/[\s^2^(Fo^2^)+(0.0651P)^2^+1.5587P] where P=(Fo^2^+2Fc^2^)/3'
_refine_ls_weighting_scheme calc
_refine_ls_wR_factor_gt 0.1123
_refine_ls_wR_factor_ref 0.1164
_reflns_number_gt 5577
_reflns_number_total 6623
_reflns_threshold_expression >2sigma(I)
_cod_data_source_file c9qi00030e2.cif
_cod_data_source_block 1_CCDC1
_cod_depositor_comments
;
The following automatic conversions were performed:

data item '_exptl_absorpt_correction_type' value 'Multi-scan' was
changed to 'multi-scan' in accordance with the
/home/saulius/struct/COD-crude-data/automatic-downloads/DataCite-retrospective/RSC/depositions/lib/dictionaries/cif_core.dic
dictionary named 'cif_core.dic' version 2.4.2 last updated on
2011-04-26.

data item '_symmetry_cell_setting' value 'Monoclinic' was changed to
'monoclinic' in accordance with the
/home/saulius/struct/COD-crude-data/automatic-downloads/DataCite-retrospective/RSC/depositions/lib/dictionaries/cif_core.dic
dictionary named 'cif_core.dic' version 2.4.2 last updated on
2011-04-26.

Automatic conversion script
Id: cif_fix_values 6909 2019-04-08 15:41:33Z antanas 
;
_cod_original_cell_volume 2882.9(10)
_cod_original_sg_symbol_H-M P2(1)/n
_cod_database_code 4349993

loop_
_symmetry_equiv_pos_as_xyz
'x, y, z'
'-x+1/2, y+1/2, -z+1/2'
'-x, -y, -z'
'x-1/2, -y-1/2, z-1/2'

loop_
_atom_site_label
_atom_site_type_symbol
_atom_site_fract_x
_atom_site_fract_y
_atom_site_fract_z
_atom_site_U_iso_or_equiv
_atom_site_adp_type
_atom_site_occupancy
_atom_site_symmetry_multiplicity
_atom_site_calc_flag
_atom_site_refinement_flags
Fe1 Fe 0.75267(2) 0.177287(16) 0.95561(2) 0.01593(9) Uani 1 1 d .
S1 S 0.97362(5) -0.00272(3) 0.87275(4) 0.02823(14) Uani 1 1 d .
S2 S 0.91067(6) 0.19970(4) 1.25672(4) 0.03521(17) Uani 1 1 d .
O2 O 0.72535(14) 0.03482(9) 1.11494(11) 0.0262(3) Uani 1 1 d .
N3 N 0.68324(15) 0.08102(10) 0.91162(12) 0.0179(3) Uani 1 1 d .
O1 O 1.04933(14) 0.20676(10) 0.95859(12) 0.0279(4) Uani 1 1 d .
N5 N 0.88780(15) 0.12580(10) 0.92701(12) 0.0184(4) Uani 1 1 d .
N6 N 0.72708(15) 0.23696(10) 0.83929(12) 0.0183(4) Uani 1 1 d .
C7 C 0.85812(18) 0.05094(12) 0.89833(15) 0.0194(4) Uani 1 1 d .
N10 N 0.79692(16) 0.15349(10) 1.08803(12) 0.0192(4) Uani 1 1 d .
N1 N 0.58798(16) 0.19747(10) 0.96072(12) 0.0183(4) Uani 1 1 d .
N8 N 0.82632(16) 0.27122(10) 1.00298(12) 0.0196(4) Uani 1 1 d .
C12 C 0.7160(2) 0.32933(14) 0.68523(17) 0.0266(5) Uani 1 1 d .
H12A H 0.7124 0.3601 0.6331 0.032 Uiso 1 1 calc R
N2 N 0.51672(17) 0.00038(11) 0.88582(15) 0.0270(4) Uani 1 1 d .
H2A H 0.5547 -0.0385 0.8712 0.032 Uiso 1 1 calc R
H2B H 0.4430 -0.0042 0.8855 0.032 Uiso 1 1 calc R
N4 N 0.75330(16) 0.02188(10) 0.88936(13) 0.0205(4) Uani 1 1 d .
N7 N 0.89090(19) 0.39409(11) 0.97231(14) 0.0281(4) Uani 1 1 d .
H7A H 0.9259 0.4021 1.0298 0.034 Uiso 1 1 calc R
H7B H 0.8926 0.4291 0.9313 0.034 Uiso 1 1 calc R
N9 N 0.88159(18) 0.27783(11) 1.09763(13) 0.0250(4) Uani 1 1 d .
C15 C 0.83459(19) 0.32816(12) 0.94691(15) 0.0203(4) Uani 1 1 d .
C9 C 1.00332(19) 0.14456(13) 0.93349(15) 0.0213(4) Uani 1 1 d .
C13 C 0.7690(2) 0.35740(13) 0.77398(16) 0.0250(5) Uani 1 1 d .
H13A H 0.7996 0.4074 0.7821 0.030 Uiso 1 1 calc R
C11 C 0.6689(2) 0.25593(14) 0.67534(16) 0.0261(5) Uani 1 1 d .
H11A H 0.6334 0.2365 0.6165 0.031 Uiso 1 1 calc R
C4 C 0.39599(19) 0.13926(13) 0.94145(16) 0.0241(5) Uani 1 1 d .
H4B H 0.3467 0.0964 0.9253 0.029 Uiso 1 1 calc R
C6 C 0.57188(18) 0.06746(12) 0.90882(14) 0.0186(4) Uani 1 1 d .
C14 C 0.77524(19) 0.30939(12) 0.84951(15) 0.0199(4) Uani 1 1 d .
C16 C 0.8617(2) 0.21455(13) 1.13663(15) 0.0227(4) Uani 1 1 d .
C10 C 0.67509(19) 0.21122(13) 0.75391(15) 0.0219(4) Uani 1 1 d .
H10A H 0.6421 0.1618 0.7471 0.026 Uiso 1 1 calc R
C2 C 0.4291(2) 0.27002(14) 0.99420(18) 0.0292(5) Uani 1 1 d .
H2C H 0.4019 0.3162 1.0137 0.035 Uiso 1 1 calc R
C5 C 0.51371(18) 0.13583(12) 0.93734(15) 0.0195(4) Uani 1 1 d .
C1 C 0.5460(2) 0.26297(13) 0.98899(16) 0.0246(5) Uani 1 1 d .
H1A H 0.5968 0.3050 1.0056 0.030 Uiso 1 1 calc R
C8 C 1.0741(2) 0.07845(14) 0.90635(18) 0.0268(5) Uani 1 1 d .
H8A H 1.1392 0.0642 0.9585 0.032 Uiso 1 1 calc R
H8B H 1.1066 0.0938 0.8548 0.032 Uiso 1 1 calc R
C18 C 0.78050(18) 0.09415(12) 1.14318(15) 0.0194(4) Uani 1 1 d .
C17 C 0.8393(2) 0.10592(13) 1.24564(16) 0.0262(5) Uani 1 1 d .
H17A H 0.8974 0.0655 1.2679 0.031 Uiso 1 1 calc R
H17B H 0.7804 0.1043 1.2819 0.031 Uiso 1 1 calc R
C3 C 0.3530(2) 0.20731(15) 0.96996(17) 0.0284(5) Uani 1 1 d .
H3A H 0.2741 0.2110 0.9728 0.034 Uiso 1 1 calc R
Cl1 Cl -0.07043(18) 0.53458(13) 0.84465(16) 0.0463(5) Uani 0.75 1 d P
Cl1' Cl -0.0247(8) 0.5204(5) 0.8361(6) 0.079(3) Uani 0.25 1 d P

loop_
_atom_site_aniso_label
_atom_site_aniso_U_11
_atom_site_aniso_U_22
_atom_site_aniso_U_33
_atom_site_aniso_U_23
_atom_site_aniso_U_13
_atom_site_aniso_U_12
Fe1 0.01450(15) 0.01513(15) 0.01861(16) -0.00029(10) 0.00494(11) -0.00116(10)
S1 0.0226(3) 0.0274(3) 0.0373(3) -0.0046(2) 0.0122(2) 0.0060(2)
S2 0.0473(4) 0.0365(3) 0.0189(3) 0.0021(2) 0.0026(3) -0.0189(3)
O2 0.0288(8) 0.0218(8) 0.0302(9) 0.0017(6) 0.0113(7) -0.0059(6)
N3 0.0175(8) 0.0159(8) 0.0206(9) -0.0016(7) 0.0057(7) 0.0006(6)
O1 0.0200(8) 0.0329(9) 0.0325(9) -0.0029(7) 0.0095(7) -0.0074(7)
N5 0.0167(8) 0.0185(8) 0.0209(9) 0.0005(7) 0.0061(7) 0.0016(7)
N6 0.0162(8) 0.0177(8) 0.0213(9) 0.0001(7) 0.0051(7) 0.0001(6)
C7 0.0191(10) 0.0198(10) 0.0206(10) 0.0003(8) 0.0072(8) 0.0042(8)
N10 0.0179(8) 0.0203(9) 0.0201(9) -0.0010(7) 0.0057(7) -0.0027(7)
N1 0.0175(8) 0.0185(8) 0.0194(8) -0.0002(7) 0.0056(7) -0.0004(6)
N8 0.0195(9) 0.0186(8) 0.0199(9) -0.0017(7) 0.0035(7) -0.0021(7)
C12 0.0280(12) 0.0272(12) 0.0237(11) 0.0068(9) 0.0047(9) 0.0006(9)
N2 0.0215(10) 0.0195(9) 0.0406(11) -0.0057(8) 0.0087(8) -0.0044(7)
N4 0.0199(9) 0.0166(8) 0.0255(9) -0.0008(7) 0.0064(7) 0.0033(7)
N7 0.0394(12) 0.0209(9) 0.0215(9) 0.0010(7) 0.0026(8) -0.0097(8)
N9 0.0301(10) 0.0240(9) 0.0200(9) -0.0015(7) 0.0045(8) -0.0084(8)
C15 0.0198(10) 0.0173(10) 0.0243(11) -0.0001(8) 0.0067(8) -0.0004(8)
C9 0.0190(10) 0.0265(11) 0.0194(10) 0.0039(8) 0.0064(8) 0.0007(8)
C13 0.0270(11) 0.0212(11) 0.0255(11) 0.0029(9) 0.0044(9) -0.0033(9)
C11 0.0263(11) 0.0280(12) 0.0220(11) -0.0008(9) 0.0020(9) 0.0004(9)
C4 0.0186(10) 0.0255(11) 0.0301(12) 0.0017(9) 0.0093(9) -0.0022(8)
C6 0.0174(10) 0.0188(10) 0.0204(10) 0.0010(8) 0.0061(8) -0.0022(8)
C14 0.0189(10) 0.0182(10) 0.0228(11) -0.0002(8) 0.0057(8) -0.0006(8)
C16 0.0224(11) 0.0259(11) 0.0195(10) -0.0016(8) 0.0046(9) -0.0052(9)
C10 0.0196(10) 0.0210(10) 0.0243(11) -0.0003(8) 0.0042(9) -0.0012(8)
C2 0.0279(12) 0.0250(11) 0.0375(13) -0.0027(10) 0.0134(10) 0.0059(9)
C5 0.0184(10) 0.0192(10) 0.0212(10) 0.0022(8) 0.0059(8) -0.0009(8)
C1 0.0259(11) 0.0220(11) 0.0278(11) -0.0038(9) 0.0100(9) 0.0008(9)
C8 0.0188(10) 0.0289(12) 0.0354(13) 0.0011(10) 0.0120(9) 0.0022(9)
C18 0.0162(10) 0.0214(10) 0.0234(10) 0.0020(8) 0.0104(8) 0.0017(8)
C17 0.0299(12) 0.0261(11) 0.0243(11) 0.0031(9) 0.0098(9) -0.0038(9)
C3 0.0197(11) 0.0338(13) 0.0350(13) -0.0001(10) 0.0130(10) 0.0031(9)
Cl1 0.0675(11) 0.0311(6) 0.0277(8) 0.0132(6) -0.0117(7) -0.0270(6)
Cl1' 0.133(7) 0.072(5) 0.0300(19) -0.005(3) 0.014(4) -0.066(5)

loop_
_atom_type_symbol
_atom_type_description
_atom_type_scat_dispersion_real
_atom_type_scat_dispersion_imag
_atom_type_scat_source
C C 0.0033 0.0016 'International Tables Vol C Tables 4.2.6.8 and 6.1.1.4'
H H 0.0000 0.0000 'International Tables Vol C Tables 4.2.6.8 and 6.1.1.4'
N N 0.0061 0.0033 'International Tables Vol C Tables 4.2.6.8 and 6.1.1.4'
O O 0.0106 0.0060 'International Tables Vol C Tables 4.2.6.8 and 6.1.1.4'
S S 0.1246 0.1234 'International Tables Vol C Tables 4.2.6.8 and 6.1.1.4'
Cl Cl 0.1484 0.1585 'International Tables Vol C Tables 4.2.6.8 and 6.1.1.4'
Fe Fe 0.3463 0.8444 'International Tables Vol C Tables 4.2.6.8 and 6.1.1.4'

loop_
_geom_angle_atom_site_label_1
_geom_angle_atom_site_label_2
_geom_angle_atom_site_label_3
_geom_angle
N8 Fe1 N3 177.79(8)
N8 Fe1 N5 99.08(8)
N3 Fe1 N5 79.72(8)
N8 Fe1 N10 79.85(8)
N3 Fe1 N10 98.39(8)
N5 Fe1 N10 95.62(8)
N8 Fe1 N1 100.94(8)
N3 Fe1 N1 80.37(7)
N5 Fe1 N1 159.76(8)
N10 Fe1 N1 90.85(8)
N8 Fe1 N6 80.35(8)
N3 Fe1 N6 101.47(8)
N5 Fe1 N6 90.16(7)
N10 Fe1 N6 160.01(8)
N1 Fe1 N6 90.23(7)
C7 S1 C8 90.45(11)
C16 S2 C17 90.72(11)
C6 N3 N4 119.56(17)
C6 N3 Fe1 120.22(14)
N4 N3 Fe1 120.01(13)
C9 N5 C7 114.34(18)
C9 N5 Fe1 135.50(15)
C7 N5 Fe1 110.04(14)
C10 N6 C14 119.15(19)
C10 N6 Fe1 126.23(15)
C14 N6 Fe1 114.48(14)
N4 C7 N5 123.58(19)
N4 C7 S1 121.77(16)
N5 C7 S1 114.65(15)
C18 N10 C16 113.61(18)
C18 N10 Fe1 136.70(15)
C16 N10 Fe1 109.69(14)
C1 N1 C5 118.86(19)
C1 N1 Fe1 126.57(15)
C5 N1 Fe1 114.47(14)
C15 N8 N9 119.35(18)
C15 N8 Fe1 120.55(15)
N9 N8 Fe1 119.87(14)
C11 C12 C13 119.5(2)
C7 N4 N3 106.38(17)
C16 N9 N8 107.10(17)
N8 C15 N7 125.2(2)
N8 C15 C14 111.57(18)
N7 C15 C14 123.2(2)
O1 C9 N5 125.7(2)
O1 C9 C8 121.3(2)
N5 C9 C8 113.09(19)
C14 C13 C12 118.6(2)
C12 C11 C10 119.2(2)
C3 C4 C5 119.0(2)
N3 C6 N2 125.2(2)
N3 C6 C5 111.66(18)
N2 C6 C5 123.09(19)
N6 C14 C13 121.5(2)
N6 C14 C15 112.96(18)
C13 C14 C15 125.5(2)
N9 C16 N10 123.2(2)
N9 C16 S2 122.28(17)
N10 C16 S2 114.51(16)
N6 C10 C11 121.9(2)
C1 C2 C3 119.2(2)
N1 C5 C4 121.8(2)
N1 C5 C6 113.11(18)
C4 C5 C6 125.1(2)
N1 C1 C2 122.0(2)
C9 C8 S1 107.43(15)
O2 C18 N10 124.5(2)
O2 C18 C17 121.44(19)
N10 C18 C17 114.06(19)
C18 C17 S2 107.07(15)
C4 C3 C2 119.1(2)

loop_
_geom_bond_atom_site_label_1
_geom_bond_atom_site_label_2
_geom_bond_distance
Fe1 N8 1.8862(18)
Fe1 N3 1.8914(18)
Fe1 N5 1.9413(18)
Fe1 N10 1.9463(18)
Fe1 N1 1.9659(18)
Fe1 N6 1.9673(18)
S1 C7 1.749(2)
S1 C8 1.813(2)
S2 C16 1.749(2)
S2 C17 1.808(2)
O2 C18 1.226(3)
N3 C6 1.306(3)
N3 N4 1.396(2)
O1 C9 1.216(3)
N5 C9 1.361(3)
N5 C7 1.377(3)
N6 C10 1.336(3)
N6 C14 1.363(3)
C7 N4 1.294(3)
N10 C18 1.353(3)
N10 C16 1.389(3)
N1 C1 1.339(3)
N1 C5 1.360(3)
N8 C15 1.306(3)
N8 N9 1.396(3)
C12 C11 1.373(3)
C12 C13 1.394(3)
N2 C6 1.327(3)
N7 C15 1.320(3)
N9 C16 1.284(3)
C15 C14 1.474(3)
C9 C8 1.518(3)
C13 C14 1.381(3)
C11 C10 1.384(3)
C4 C3 1.383(3)
C4 C5 1.386(3)
C6 C5 1.473(3)
C2 C1 1.386(3)
C2 C3 1.388(3)
C18 C17 1.517(3)

loop_
_platon_squeeze_void_nr
_platon_squeeze_void_average_x
_platon_squeeze_void_average_y
_platon_squeeze_void_average_z
_platon_squeeze_void_volume
_platon_squeeze_void_count_electrons
_platon_squeeze_void_content
1 -0.241 0.752 0.259 888 168 ' '
